data_2219664
loop_
_publ_author_name
'Lyczko, Krzysztof'
'Bak, Joanna'

_publ_section_title
Poly[bis(\m~3~-acetato-\k^4^<i>O</i>,<i>O</i>':<i>O</i>:<i>O</i>')bis(\m~2~-acetato-\k^3^<i>O</i>,<i>O</i>':<i>O</i>)(\m~2~-2,5-dimethylbenzene-1,4-diol-\k^2^<i>O</i>:<i>O</i>')dilead(II)]
_journal_coeditor_code NC2114
_journal_issue 10
_journal_name_full 'Acta Crystallographica Section E'
_journal_page_first m1341
_journal_page_last m1342
_journal_paper_doi 10.1107/S1600536808030535
_journal_volume 64
_journal_year 2008
_chemical_formula_iupac '[Pb2 (C2 H3 O2)4 (C8 H10 O2)]'
_chemical_formula_moiety 'C16 H22 O10 Pb2'
_chemical_formula_sum 'C16 H22 O10 Pb2'
_chemical_formula_weight 788.72
_chemical_name_systematic
;
Poly[bis(\m~3~-acetato-\k^4^<i>O</i>,<i>O</i>':<i>O</i>:<i>O</i>')bis(\m~2~-
acetato-\k^3^<i>O</i>,<i>O</i>':<i>O</i>)(\m~2~-2,5-dimethylbenzene-1,4-
diol-\k^2^<i>O</i>:<i>O</i>')dilead(II)]
;
_space_group_IT_number 2
_symmetry_cell_setting triclinic
_symmetry_space_group_name_Hall '-P 1'
_symmetry_space_group_name_H-M 'P -1'
_atom_sites_solution_hydrogens geom
_atom_sites_solution_primary direct
_atom_sites_solution_secondary difmap
_cell_angle_alpha 93.043(11)
_cell_angle_beta 100.787(12)
_cell_angle_gamma 116.377(14)
_cell_formula_units_Z 1
_cell_length_a 7.4905(11)
_cell_length_b 7.5526(10)
_cell_length_c 10.2522(15)
_cell_measurement_reflns_used 9065
_cell_measurement_temperature 100(2)
_cell_measurement_theta_max 28.6639
_cell_measurement_theta_min 3.0399
_cell_volume 504.28(14)
_computing_cell_refinement 'CrysAlis RED (Oxford Diffraction, 2005)'
_computing_data_collection 'CrysAlis CCD (Oxford Diffraction, 2005)'
_computing_data_reduction 'CrysAlis RED (Oxford Diffraction, 2005)'
_computing_molecular_graphics 'Mercury (Macrae <i>et al.</i>,  2006)'
_computing_publication_material 'SHELXL97 (Sheldrick, 2008)'
_computing_structure_refinement 'SHELXL97 (Sheldrick, 2008)'
_computing_structure_solution 'SHELXS97 (Sheldrick, 2008)'
_diffrn_ambient_temperature 100(2)
_diffrn_detector_area_resol_mean 8.6479
_diffrn_measured_fraction_theta_full 0.999
_diffrn_measured_fraction_theta_max 0.930
_diffrn_measurement_device_type 'Kuma KM-4 four-circle CCD'
_diffrn_measurement_method \w
_diffrn_radiation_monochromator graphite
_diffrn_radiation_source 'fine-focus sealed tube'
_diffrn_radiation_type MoK\a
_diffrn_radiation_wavelength 0.71073
_diffrn_reflns_av_R_equivalents 0.0410
_diffrn_reflns_av_sigmaI/netI 0.0284
_diffrn_reflns_limit_h_max 9
_diffrn_reflns_limit_h_min -9
_diffrn_reflns_limit_k_max 10
_diffrn_reflns_limit_k_min -10
_diffrn_reflns_limit_l_max 13
_diffrn_reflns_limit_l_min -13
_diffrn_reflns_number 9065
_diffrn_reflns_theta_full 25.00
_diffrn_reflns_theta_max 28.73
_diffrn_reflns_theta_min 3.05
_diffrn_standards_decay_% 0
_diffrn_standards_interval_time 0
_diffrn_standards_number 0
_exptl_absorpt_coefficient_mu 16.722
_exptl_absorpt_correction_T_max 0.226765
_exptl_absorpt_correction_T_min 0.03995
_exptl_absorpt_correction_type analytical
_exptl_absorpt_process_details '(CrysAlis RED; Oxford Diffraction, 2005)'
_exptl_crystal_colour colourless
_exptl_crystal_density_diffrn 2.597
_exptl_crystal_density_method 'not measured'
_exptl_crystal_description prismatic
_exptl_crystal_F_000 362
_exptl_crystal_size_max 0.35
_exptl_crystal_size_mid 0.26
_exptl_crystal_size_min 0.14
_refine_diff_density_max 1.297
_refine_diff_density_min -1.669
_refine_ls_extinction_coef 0.0077(5)
_refine_ls_extinction_expression Fc^*^=kFc[1+0.001xFc^2^\l^3^/sin(2\q)]^-1/4^
_refine_ls_extinction_method 'SHELXL97 (Sheldrick, 2008)'
_refine_ls_goodness_of_fit_ref 1.067
_refine_ls_hydrogen_treatment constr
_refine_ls_matrix_type full
_refine_ls_number_parameters 132
_refine_ls_number_reflns 2432
_refine_ls_number_restraints 0
_refine_ls_restrained_S_all 1.067
_refine_ls_R_factor_all 0.0184
_refine_ls_R_factor_gt 0.0173
_refine_ls_shift/su_max 0.001
_refine_ls_shift/su_mean 0.000
_refine_ls_structure_factor_coef Fsqd
_refine_ls_weighting_details 'calc w = 1/[\s^2^(Fo^2^)+(0.0223P)^2^+0.6288P] where P=(Fo^2^+2Fc^2^)/3'
_refine_ls_weighting_scheme calc
_refine_ls_wR_factor_gt 0.0425
_refine_ls_wR_factor_ref 0.0428
_reflns_number_gt 2317
_reflns_number_total 2432
_reflns_threshold_expression I>2\s(I)
_cod_data_source_file nc2114.cif
_cod_data_source_block I
_cod_original_cell_volume 504.28(12)
_cod_database_code 2219664
_cod_database_fobs_code 2219664

loop_
_symmetry_equiv_pos_as_xyz
'x, y, z'
'-x, -y, -z'

loop_
_atom_site_type_symbol
_atom_site_label
_atom_site_fract_x
_atom_site_fract_y
_atom_site_fract_z
_atom_site_U_iso_or_equiv
_atom_site_adp_type
_atom_site_calc_flag
_atom_site_refinement_flags
_atom_site_occupancy
Pb Pb1 0.205617(17) 0.362095(17) 0.046792(11) 0.00910(6) Uani d . 1
O O1 0.4490(4) 0.6463(4) -0.0457(2) 0.0121(5) Uani d . 1
O O2 0.1324(4) 0.6005(4) -0.0858(3) 0.0154(5) Uani d . 1
O O3 0.1663(4) 0.2264(4) -0.1751(2) 0.0148(5) Uani d . 1
O O4 -0.1191(4) 0.0447(4) -0.1145(3) 0.0214(6) Uani d . 1
C C1 0.3154(5) 0.6990(5) -0.0954(3) 0.0111(6) Uani d . 1
C C2 0.3723(6) 0.8784(6) -0.1662(4) 0.0155(7) Uani d . 1
H H2A 0.5180 0.9365 -0.1668 0.023 Uiso calc R 1
H H2B 0.3466 0.9780 -0.1192 0.023 Uiso calc R 1
H H2C 0.2896 0.8380 -0.2589 0.023 Uiso calc R 1
C C3 -0.0132(5) 0.0788(6) -0.1992(4) 0.0135(7) Uani d . 1
C C4 -0.0903(6) -0.0587(6) -0.3316(4) 0.0212(8) Uani d . 1
H H4A -0.0509 -0.1658 -0.3216 0.032 Uiso calc R 1
H H4B -0.0301 0.0174 -0.4002 0.032 Uiso calc R 1
H H4C -0.2400 -0.1172 -0.3588 0.032 Uiso calc R 1
C C5 0.5070(5) 0.5941(5) 0.3871(3) 0.0124(7) Uani d . 1
O O5 0.5039(4) 0.6836(4) 0.2743(3) 0.0166(5) Uani d . 1
H H5 0.6216 0.7356 0.2591 0.025 Uiso calc R 1
C C6 0.3672(5) 0.5861(6) 0.4637(4) 0.0129(7) Uani d . 1
C C7 0.3647(5) 0.4909(5) 0.5766(3) 0.0133(7) Uani d . 1
H H7 0.2720 0.4841 0.6303 0.016 Uiso calc R 1
C C8 0.2300(6) 0.6797(7) 0.4230(4) 0.0207(8) Uani d . 1
H H8A 0.1526 0.6732 0.4914 0.031 Uiso calc R 1
H H8B 0.1344 0.6074 0.3366 0.031 Uiso calc R 1
H H8C 0.3133 0.8199 0.4145 0.031 Uiso calc R 1

loop_
_atom_site_aniso_label
_atom_site_aniso_U_11
_atom_site_aniso_U_22
_atom_site_aniso_U_33
_atom_site_aniso_U_12
_atom_site_aniso_U_13
_atom_site_aniso_U_23
Pb1 0.00762(8) 0.00740(8) 0.01117(8) 0.00219(6) 0.00281(5) 0.00244(5)
O1 0.0087(12) 0.0098(12) 0.0179(12) 0.0040(10) 0.0032(9) 0.0049(10)
O2 0.0082(12) 0.0150(13) 0.0246(14) 0.0054(11) 0.0062(10) 0.0077(11)
O3 0.0130(12) 0.0112(12) 0.0157(12) 0.0012(11) 0.0048(9) 0.0017(10)
O4 0.0123(13) 0.0247(16) 0.0203(14) 0.0021(12) 0.0053(10) 0.0018(12)
C1 0.0119(16) 0.0087(16) 0.0123(16) 0.0048(14) 0.0025(12) 0.0006(13)
C2 0.0098(17) 0.0120(18) 0.0240(19) 0.0034(15) 0.0051(14) 0.0091(15)
C3 0.0107(17) 0.0115(17) 0.0151(16) 0.0037(15) -0.0002(13) 0.0028(14)
C4 0.023(2) 0.0139(19) 0.0179(18) 0.0035(17) 0.0004(15) -0.0014(15)
C5 0.0120(16) 0.0105(17) 0.0090(15) 0.0010(14) 0.0011(12) 0.0005(13)
O5 0.0146(13) 0.0202(14) 0.0150(12) 0.0062(12) 0.0061(10) 0.0089(11)
C6 0.0110(17) 0.0105(16) 0.0145(16) 0.0036(14) 0.0013(12) -0.0007(13)
C7 0.0109(16) 0.0128(17) 0.0133(16) 0.0029(14) 0.0038(12) 0.0001(14)
C8 0.0190(19) 0.025(2) 0.0224(19) 0.0138(18) 0.0055(15) 0.0065(16)

loop_
_atom_type_symbol
_atom_type_description
_atom_type_scat_dispersion_real
_atom_type_scat_dispersion_imag
_atom_type_scat_source
C C 0.0033 0.0016 'International Tables Vol C Tables 4.2.6.8 and 6.1.1.4'
H H 0.0000 0.0000 'International Tables Vol C Tables 4.2.6.8 and 6.1.1.4'
O O 0.0106 0.0060 'International Tables Vol C Tables 4.2.6.8 and 6.1.1.4'
Pb Pb -3.3944 10.1111 'International Tables Vol C Tables 4.2.6.8 and 6.1.1.4'

loop_
_geom_angle_atom_site_label_1
_geom_angle_atom_site_label_2
_geom_angle_atom_site_label_3
_geom_angle_site_symmetry_1
_geom_angle_site_symmetry_3
_geom_angle
O3 Pb1 O1 . . 75.58(9)
O3 Pb1 O2 . . 77.94(9)
O1 Pb1 O2 . . 52.08(8)
O3 Pb1 O1 . 2_665 75.04(8)
O1 Pb1 O1 . 2_665 66.16(9)
O2 Pb1 O1 . 2_665 116.77(8)
O3 Pb1 O4 . . 50.93(8)
O1 Pb1 O4 . . 121.84(8)
O2 Pb1 O4 . . 91.50(9)
O1 Pb1 O4 2_665 . 111.98(8)
C1 O1 Pb1 . . 94.0(2)
C1 O1 Pb1 . 2_665 149.3(2)
Pb1 O1 Pb1 . 2_665 113.84(9)
C1 O2 Pb1 . . 93.8(2)
C3 O3 Pb1 . . 101.7(2)
C3 O4 Pb1 . . 86.2(2)
O2 C1 O1 . . 120.1(3)
O2 C1 C2 . . 119.4(3)
O1 C1 C2 . . 120.6(3)
C1 C2 H2A . . 109.5
C1 C2 H2B . . 109.5
H2A C2 H2B . . 109.5
C1 C2 H2C . . 109.5
H2A C2 H2C . . 109.5
H2B C2 H2C . . 109.5
O4 C3 O3 . . 121.2(3)
O4 C3 C4 . . 120.8(3)
O3 C3 C4 . . 118.0(3)
C3 C4 H4A . . 109.5
C3 C4 H4B . . 109.5
H4A C4 H4B . . 109.5
C3 C4 H4C . . 109.5
H4A C4 H4C . . 109.5
H4B C4 H4C . . 109.5
O5 C5 C7 . 2_666 122.7(3)
O5 C5 C6 . . 116.7(3)
C7 C5 C6 2_666 . 120.6(3)
C5 O5 H5 . . 109.5
C7 C6 C5 . . 117.4(3)
C7 C6 C8 . . 122.9(3)
C5 C6 C8 . . 119.8(3)
C5 C7 C6 2_666 . 122.0(3)
C5 C7 H7 2_666 . 119.0
C6 C7 H7 . . 119.0
C6 C8 H8A . . 109.5
C6 C8 H8B . . 109.5
H8A C8 H8B . . 109.5
C6 C8 H8C . . 109.5
H8A C8 H8C . . 109.5
H8B C8 H8C . . 109.5

loop_
_geom_bond_atom_site_label_1
_geom_bond_atom_site_label_2
_geom_bond_site_symmetry_2
_geom_bond_distance
_geom_bond_publ_flag
Pb1 O3 . 2.355(3) y
Pb1 O1 . 2.493(3) y
Pb1 O2 . 2.499(3) y
Pb1 O1 2_665 2.618(2) y
Pb1 O4 . 2.700(3) y
Pb1 O2 2_565 2.767(3) y
Pb1 O5 . 2.993(3) y
Pb1 O4 2_555 2.994(3) y
O1 C1 . 1.267(4) ?
O1 Pb1 2_665 2.618(2) ?
O2 C1 . 1.263(4) ?
O3 C3 . 1.275(4) ?
O4 C3 . 1.245(4) ?
C1 C2 . 1.500(5) ?
C2 H2A . 0.9800 ?
C2 H2B . 0.9800 ?
C2 H2C . 0.9800 ?
C3 C4 . 1.509(5) ?
C4 H4A . 0.9800 ?
C4 H4B . 0.9800 ?
C4 H4C . 0.9800 ?
C5 O5 . 1.372(4) ?
C5 C7 2_666 1.384(5) ?
C5 C6 . 1.405(5) ?
O5 H5 . 0.8400 ?
C6 C7 . 1.393(5) ?
C6 C8 . 1.499(5) ?
C7 C5 2_666 1.384(5) ?
C7 H7 . 0.9500 ?
C8 H8A . 0.9800 ?
C8 H8B . 0.9800 ?
C8 H8C . 0.9800 ?

loop_
_geom_hbond_atom_site_label_D
_geom_hbond_atom_site_label_H
_geom_hbond_atom_site_label_A
_geom_hbond_site_symmetry_A
_geom_hbond_distance_DH
_geom_hbond_distance_HA
_geom_hbond_distance_DA
_geom_hbond_angle_DHA
_geom_hbond_publ_flag
O5 H5 O3 2_665 0.84 1.87 2.668(4) 159.3 yes

loop_
_geom_torsion_atom_site_label_1
_geom_torsion_atom_site_label_2
_geom_torsion_atom_site_label_3
_geom_torsion_atom_site_label_4
_geom_torsion_site_symmetry_1
_geom_torsion_site_symmetry_4
_geom_torsion
O3 Pb1 O1 C1 . . 86.8(2)
O2 Pb1 O1 C1 . . 1.04(19)
O1 Pb1 O1 C1 2_665 . 166.6(3)
O4 Pb1 O1 C1 . . 64.6(2)
O3 Pb1 O1 Pb1 . 2_665 -79.76(11)
O2 Pb1 O1 Pb1 . 2_665 -165.57(16)
O1 Pb1 O1 Pb1 2_665 2_665 0.0
O4 Pb1 O1 Pb1 . 2_665 -101.97(11)
O3 Pb1 O2 C1 . . -82.0(2)
O1 Pb1 O2 C1 . . -1.05(19)
O1 Pb1 O2 C1 2_665 . -15.8(2)
O4 Pb1 O2 C1 . . -131.5(2)
O1 Pb1 O3 C3 . . -156.6(2)
O2 Pb1 O3 C3 . . -103.1(2)
O1 Pb1 O3 C3 2_665 . 134.7(2)
O4 Pb1 O3 C3 . . -1.1(2)
O3 Pb1 O4 C3 . . 1.1(2)
O1 Pb1 O4 C3 . . 29.2(2)
O2 Pb1 O4 C3 . . 74.2(2)
O1 Pb1 O4 C3 2_665 . -45.6(2)
Pb1 O2 C1 O1 . . 1.9(3)
Pb1 O2 C1 C2 . . -178.1(3)
Pb1 O1 C1 O2 . . -1.9(3)
Pb1 O1 C1 O2 2_665 . 153.6(3)
Pb1 O1 C1 C2 . . 178.1(3)
Pb1 O1 C1 C2 2_665 . -26.4(6)
Pb1 O4 C3 O3 . . -1.8(3)
Pb1 O4 C3 C4 . . 175.7(3)
Pb1 O3 C3 O4 . . 2.1(4)
Pb1 O3 C3 C4 . . -175.4(3)
O5 C5 C6 C7 . . 178.3(3)
C7 C5 C6 C7 2_666 . 0.3(6)
O5 C5 C6 C8 . . -2.3(5)
C7 C5 C6 C8 2_666 . 179.8(4)
C5 C6 C7 C5 . 2_666 -0.3(6)
C8 C6 C7 C5 . 2_666 -179.8(4)
